data_4031340
loop_
_publ_author_name
'Kang, Byungsoo'
'Lee, Min Hyung'
'Kim, Mijung'
'Hwang, Jungwoon'
'Kim, Hyeong Baik'
'Chi, Dae Yoon'

_publ_section_title
;
 Transition-Metal-Free Synthesis of 2-Substituted Methyl
 Benzo[b]furan-3-carboxylates.
;
_journal_issue 16
_journal_name_full 'The Journal of organic chemistry'
_journal_page_first 8254
_journal_page_last 8261
_journal_paper_doi 10.1021/acs.joc.5b01311
_journal_volume 80
_journal_year 2015
_chemical_formula_moiety 'C19 H12 O3'
_chemical_formula_sum 'C19 H12 O3'
_chemical_formula_weight 288.29
_chemical_name_systematic
;
 ?
;
_space_group_crystal_system monoclinic
_space_group_IT_number 15
_space_group_name_Hall '-C 2yc'
_space_group_name_H-M_alt 'C 1 2/c 1'
_symmetry_space_group_name_Hall '-C 2yc'
_symmetry_space_group_name_H-M 'C 1 2/c 1'
_atom_sites_solution_hydrogens geom
_atom_sites_solution_primary direct
_audit_creation_date 2014-10-10
_audit_creation_method
;
Olex2 1.2
(compiled 2014.09.19 svn.r3010 for OlexSys, GUI svn.r4874)
;
_cell_angle_alpha 90
_cell_angle_beta 109.938(7)
_cell_angle_gamma 90
_cell_formula_units_Z 8
_cell_length_a 22.518(5)
_cell_length_b 6.2369(11)
_cell_length_c 21.082(5)
_cell_measurement_reflns_used 8980
_cell_measurement_temperature 267.5
_cell_measurement_theta_max 25.07
_cell_measurement_theta_min 3.26
_cell_volume 2783.3(10)
_computing_cell_refinement 'SAINT v8.34A (Bruker, 2013)'
_computing_data_reduction 'SAINT v8.34A (Bruker, 2013)'
_computing_molecular_graphics 'Olex2 (Dolomanov et al., 2009)'
_computing_publication_material 'Olex2 (Dolomanov et al., 2009)'
_computing_structure_refinement 'XL (Sheldrick, 2008)'
_computing_structure_solution 'XS (Sheldrick, 2008)'
_diffrn_ambient_temperature 267.5
_diffrn_measured_fraction_theta_full 0.999
_diffrn_measured_fraction_theta_max 0.999
_diffrn_measurement_device_type 'Bruker APEX-II CCD'
_diffrn_measurement_method '\f and \w scans'
_diffrn_radiation_type MoK\a
_diffrn_radiation_wavelength 0.71073
_diffrn_reflns_av_R_equivalents 0.0862
_diffrn_reflns_av_unetI/netI 0.0262
_diffrn_reflns_laue_measured_fraction_full 0.999
_diffrn_reflns_laue_measured_fraction_max 0.999
_diffrn_reflns_limit_h_max 27
_diffrn_reflns_limit_h_min -27
_diffrn_reflns_limit_k_max 7
_diffrn_reflns_limit_k_min -7
_diffrn_reflns_limit_l_max 26
_diffrn_reflns_limit_l_min -26
_diffrn_reflns_number 51948
_diffrn_reflns_point_group_measured_fraction_full 0.999
_diffrn_reflns_point_group_measured_fraction_max 0.999
_diffrn_reflns_theta_full 25.242
_diffrn_reflns_theta_max 26.015
_diffrn_reflns_theta_min 2.287
_diffrn_standards_number 0
_exptl_absorpt_coefficient_mu 0.093
_exptl_absorpt_correction_T_max 0.7453
_exptl_absorpt_correction_T_min 0.7031
_exptl_absorpt_correction_type multi-scan
_exptl_absorpt_process_details
;
SADABS-2014/2 (Bruker,2014) was used for absorption correction.
wR2(int) was 0.0671 before and 0.0634 after correction.
The Ratio of minimum to maximum transmission is 0.9434.
The \l/2 correction factor is 0.00150.
;
_exptl_crystal_colour 'clear yellowish yellow'
_exptl_crystal_colour_lustre clear
_exptl_crystal_colour_modifier yellowish
_exptl_crystal_colour_primary yellow
_exptl_crystal_density_diffrn 1.376
_exptl_crystal_description block
_exptl_crystal_F_000 1200
_exptl_crystal_size_max 0.2
_exptl_crystal_size_mid 0.1
_exptl_crystal_size_min 0.1
_refine_diff_density_max 0.140
_refine_diff_density_min -0.219
_refine_diff_density_rms 0.039
_refine_ls_extinction_method none
_refine_ls_goodness_of_fit_ref 1.051
_refine_ls_hydrogen_treatment constr
_refine_ls_matrix_type full
_refine_ls_number_parameters 200
_refine_ls_number_reflns 2743
_refine_ls_number_restraints 0
_refine_ls_restrained_S_all 1.051
_refine_ls_R_factor_all 0.0694
_refine_ls_R_factor_gt 0.0426
_refine_ls_shift/su_max 0.000
_refine_ls_shift/su_mean 0.000
_refine_ls_structure_factor_coef Fsqd
_refine_ls_weighting_details 'w=1/[\s^2^(Fo^2^)+(0.0459P)^2^+1.2058P] where P=(Fo^2^+2Fc^2^)/3'
_refine_ls_weighting_scheme calc
_refine_ls_wR_factor_gt 0.0917
_refine_ls_wR_factor_ref 0.1038
_reflns_Friedel_coverage 0.000
_reflns_number_gt 1991
_reflns_number_total 2743
_reflns_threshold_expression 'I > 2\s(I)'
_cod_data_source_file jo5b01311_si_001.cif
_cod_data_source_block BS-14-33
_cod_depositor_comments 'Adding full bibliography for 4031340.cif.'
_cod_database_code 4031340
_shelxl_version_number 2014-3
_shelx_space_group_comment
;
The symmetry employed for this shelxl refinement is uniquely defined
by the following loop, which should always be used as a source of
symmetry information in preference to the above space-group names.
They are only intended as comments.
;
_olex2_refinement_description
;
1. Others
 Fixed Uiso: H22(0.08) H4(0.066) H5(0.067) H6(0.064) H7(0.055) H12(0.051)
 H13(0.054) H15(0.066) H16(0.079) H17(0.077) H18(0.061) H20(0.047)
 Fixed X: H22(0.4308) H4(0.4858) H5(0.3991) H6(0.3082) H7(0.3011) H12(0.3328)
 H13(0.2406) H15(0.1338) H16(0.0576) H17(0.0694) H18(0.1599) H20(0.2702)
 Fixed Y: H22(-0.4248) H4(0.3434) H5(0.5715) H6(0.5) H7(0.2061) H12(0.1388)
 H13(0.2061) H15(0.0847) H16(-0.1718) H17(-0.4893) H18(-0.5555) H20(-0.4467)
 Fixed Z: H22(-0.0399) H4(0.1638) H5(0.1398) H6(0.0516) H7(-0.0178) H12(-
 0.1247) H13(-0.2108) H15(-0.2869) H16(-0.3176) H17(-0.2567) H18(-0.1679) H20(-
 0.0993)
;
_olex2_submission_special_instructions 'No special instructions were received'

loop_
_space_group_symop_operation_xyz
'x, y, z'
'-x, y, -z+1/2'
'x+1/2, y+1/2, z'
'-x+1/2, y+1/2, -z+1/2'
'-x, -y, -z'
'x, -y, z-1/2'
'-x+1/2, -y+1/2, -z'
'x+1/2, -y+1/2, z-1/2'

loop_
_atom_site_label
_atom_site_type_symbol
_atom_site_fract_x
_atom_site_fract_y
_atom_site_fract_z
_atom_site_U_iso_or_equiv
_atom_site_adp_type
_atom_site_occupancy
_atom_site_site_symmetry_order
_atom_site_calc_flag
_atom_site_refinement_flags_posn
O2 O 0.49142(5) -0.00483(19) 0.09372(6) 0.0517(3) Uani 1 1 d .
O21 O 0.50167(5) -0.3033(2) 0.03854(6) 0.0579(4) Uani 1 1 d .
O22 O 0.39621(5) -0.40058(18) -0.06841(6) 0.0534(3) Uani 1 1 d .
H22 H 0.4308 -0.4248 -0.0399 0.080 Uiso 1 1 calc GR
C1 C 0.46897(7) -0.1532(3) 0.04285(8) 0.0436(4) Uani 1 1 d .
C3 C 0.44344(7) 0.1457(3) 0.08576(8) 0.0431(4) Uani 1 1 d .
C4 C 0.44897(9) 0.3177(3) 0.12752(9) 0.0548(5) Uani 1 1 d .
H4 H 0.4858 0.3434 0.1638 0.066 Uiso 1 1 calc R
C5 C 0.39718(9) 0.4512(3) 0.11313(10) 0.0562(5) Uani 1 1 d .
H5 H 0.3991 0.5715 0.1398 0.067 Uiso 1 1 calc R
C6 C 0.34270(9) 0.4088(3) 0.05979(9) 0.0533(5) Uani 1 1 d .
H6 H 0.3082 0.5000 0.0516 0.064 Uiso 1 1 calc R
C7 C 0.33815(8) 0.2333(3) 0.01800(8) 0.0459(4) Uani 1 1 d .
H7 H 0.3011 0.2061 -0.0178 0.055 Uiso 1 1 calc R
C8 C 0.39008(7) 0.0987(2) 0.03061(7) 0.0383(4) Uani 1 1 d .
C9 C 0.40525(7) -0.0951(2) 0.00062(8) 0.0377(4) Uani 1 1 d .
C10 C 0.37333(7) -0.2168(2) -0.05364(8) 0.0395(4) Uani 1 1 d .
C11 C 0.31089(7) -0.1654(2) -0.10384(7) 0.0374(4) Uani 1 1 d .
C12 C 0.30136(8) 0.0348(3) -0.13743(8) 0.0429(4) Uani 1 1 d .
H12 H 0.3328 0.1388 -0.1247 0.051 Uiso 1 1 calc R
C13 C 0.24603(8) 0.0750(3) -0.18850(8) 0.0452(4) Uani 1 1 d .
H13 H 0.2406 0.2061 -0.2108 0.054 Uiso 1 1 calc R
C14 C 0.19687(7) -0.0777(3) -0.20826(7) 0.0403(4) Uani 1 1 d .
C15 C 0.13988(9) -0.0436(3) -0.26301(8) 0.0550(5) Uani 1 1 d .
H15 H 0.1338 0.0847 -0.2869 0.066 Uiso 1 1 calc R
C16 C 0.09425(9) -0.1953(3) -0.28086(9) 0.0658(6) Uani 1 1 d .
H16 H 0.0576 -0.1718 -0.3176 0.079 Uiso 1 1 calc R
C17 C 0.10161(9) -0.3879(3) -0.24459(10) 0.0643(6) Uani 1 1 d .
H17 H 0.0694 -0.4893 -0.2567 0.077 Uiso 1 1 calc R
C18 C 0.15560(8) -0.4277(3) -0.19174(9) 0.0509(4) Uani 1 1 d .
H18 H 0.1599 -0.5555 -0.1679 0.061 Uiso 1 1 calc R
C19 C 0.20515(7) -0.2759(2) -0.17298(7) 0.0385(4) Uani 1 1 d .
C20 C 0.26362(7) -0.3155(2) -0.12161(7) 0.0390(4) Uani 1 1 d .
H20 H 0.2702 -0.4467 -0.0993 0.047 Uiso 1 1 calc R

loop_
_atom_site_aniso_label
_atom_site_aniso_U_11
_atom_site_aniso_U_22
_atom_site_aniso_U_33
_atom_site_aniso_U_23
_atom_site_aniso_U_13
_atom_site_aniso_U_12
O2 0.0408(7) 0.0538(7) 0.0518(7) -0.0083(6) 0.0043(5) 0.0068(5)
O21 0.0462(7) 0.0544(8) 0.0653(8) -0.0039(6) 0.0090(6) 0.0196(6)
O22 0.0466(7) 0.0488(7) 0.0553(8) -0.0108(6) 0.0049(6) 0.0181(6)
C1 0.0413(9) 0.0426(9) 0.0448(9) 0.0002(8) 0.0120(7) 0.0044(8)
C3 0.0420(9) 0.0428(9) 0.0448(9) -0.0014(7) 0.0152(8) 0.0013(7)
C4 0.0547(11) 0.0559(11) 0.0524(10) -0.0132(9) 0.0166(9) -0.0086(9)
C5 0.0677(12) 0.0477(11) 0.0615(12) -0.0143(9) 0.0328(10) -0.0029(9)
C6 0.0586(11) 0.0476(10) 0.0618(12) -0.0018(9) 0.0312(10) 0.0119(9)
C7 0.0459(9) 0.0466(10) 0.0465(9) -0.0001(8) 0.0176(8) 0.0080(8)
C8 0.0389(9) 0.0387(8) 0.0393(9) 0.0017(7) 0.0159(7) 0.0028(7)
C9 0.0345(8) 0.0374(8) 0.0402(8) 0.0005(7) 0.0115(7) 0.0062(7)
C10 0.0393(9) 0.0376(9) 0.0426(9) 0.0022(7) 0.0152(7) 0.0085(7)
C11 0.0393(9) 0.0384(8) 0.0339(8) 0.0000(7) 0.0118(7) 0.0082(7)
C12 0.0464(10) 0.0406(9) 0.0450(9) 0.0017(7) 0.0198(8) 0.0020(7)
C13 0.0584(11) 0.0399(9) 0.0412(9) 0.0115(7) 0.0219(8) 0.0133(8)
C14 0.0469(9) 0.0444(9) 0.0294(8) 0.0006(7) 0.0131(7) 0.0144(7)
C15 0.0631(12) 0.0587(12) 0.0351(9) 0.0028(8) 0.0065(8) 0.0231(10)
C16 0.0567(12) 0.0718(14) 0.0477(11) -0.0116(10) -0.0095(9) 0.0201(11)
C17 0.0491(11) 0.0636(13) 0.0642(12) -0.0187(10) -0.0014(9) 0.0030(9)
C18 0.0500(10) 0.0430(10) 0.0542(11) -0.0054(8) 0.0107(9) 0.0041(8)
C19 0.0423(9) 0.0379(9) 0.0342(8) -0.0017(7) 0.0114(7) 0.0097(7)
C20 0.0459(9) 0.0327(8) 0.0366(8) 0.0030(7) 0.0117(7) 0.0093(7)

loop_
_atom_type_symbol
_atom_type_description
_atom_type_scat_dispersion_real
_atom_type_scat_dispersion_imag
_atom_type_scat_source
C C 0.0033 0.0016 'International Tables Vol C Tables 4.2.6.8 and 6.1.1.4'
H H 0.0000 0.0000 'International Tables Vol C Tables 4.2.6.8 and 6.1.1.4'
O O 0.0106 0.0060 'International Tables Vol C Tables 4.2.6.8 and 6.1.1.4'

loop_
_geom_angle_atom_site_label_1
_geom_angle_atom_site_label_2
_geom_angle_atom_site_label_3
_geom_angle
C1 O2 C3 107.14(12)
O2 C1 C9 109.47(13)
O21 C1 O2 120.43(14)
O21 C1 C9 130.11(15)
C4 C3 O2 123.58(15)
C4 C3 C8 124.60(15)
C8 C3 O2 111.82(13)
C3 C4 C5 116.59(17)
C6 C5 C4 120.95(16)
C5 C6 C7 121.47(16)
C6 C7 C8 118.70(16)
C3 C8 C7 117.66(14)
C3 C8 C9 105.92(13)
C7 C8 C9 136.41(15)
C1 C9 C8 105.64(13)
C10 C9 C1 120.35(14)
C10 C9 C8 134.01(14)
O22 C10 C9 122.76(14)
O22 C10 C11 111.57(13)
C9 C10 C11 125.67(14)
C12 C11 C10 119.66(14)
C20 C11 C10 120.52(14)
C20 C11 C12 119.66(14)
C13 C12 C11 119.96(15)
C12 C13 C14 121.48(14)
C13 C14 C15 122.65(15)
C13 C14 C19 118.86(14)
C15 C14 C19 118.48(16)
C16 C15 C14 120.78(17)
C15 C16 C17 120.68(17)
C18 C17 C16 120.52(18)
C17 C18 C19 120.41(17)
C18 C19 C14 119.08(14)
C20 C19 C14 118.36(15)
C20 C19 C18 122.54(14)
C11 C20 C19 121.60(14)

loop_
_geom_bond_atom_site_label_1
_geom_bond_atom_site_label_2
_geom_bond_distance
O2 C1 1.3756(19)
O2 C3 1.3973(19)
O21 C1 1.2135(18)
O22 C10 1.3361(18)
C1 C9 1.453(2)
C3 C4 1.366(2)
C3 C8 1.389(2)
C4 C5 1.380(2)
C5 C6 1.378(3)
C6 C7 1.387(2)
C7 C8 1.389(2)
C8 C9 1.457(2)
C9 C10 1.357(2)
C10 C11 1.478(2)
C11 C12 1.415(2)
C11 C20 1.371(2)
C12 C13 1.364(2)
C13 C14 1.411(2)
C14 C15 1.419(2)
C14 C19 1.422(2)
C15 C16 1.353(3)
C16 C17 1.403(3)
C17 C18 1.363(2)
C18 C19 1.413(2)
C19 C20 1.412(2)
